data_4001584
loop_
_publ_author_name
'Br\'efuel, Nicolas'
'Shova, Sergiu'
'Lipkowski, Janusz'
'Tuchagues, Jean-Pierre'

_publ_section_title
;
 FeIIBi-Stable Materials Based on Dissymmetrical Ligands:&#x00A0; N4Schiff
 Bases Including 2-Pyridyl and 5-Methylimidazol-4-yl Rings Yield Various
 FeIISpin-Crossover Phenomena around 300 K
;
_journal_issue 23
_journal_name_full 'Chemistry of Materials'
_journal_page_first 5467
_journal_paper_doi 10.1021/cm061524m
_journal_volume 18
_journal_year 2006
_chemical_formula_sum 'C19 H23 Fe N7 S2'
_chemical_formula_weight 469.41
_chemical_name_systematic
;
 ?
;
_space_group_IT_number 2
_symmetry_cell_setting triclinic
_symmetry_space_group_name_Hall '-P 1'
_symmetry_space_group_name_H-M 'P -1'
_atom_sites_solution_hydrogens geom
_atom_sites_solution_primary direct
_atom_sites_solution_secondary difmap
_audit_creation_method SHELXL-97
_cell_angle_alpha 86.736(6)
_cell_angle_beta 78.692(10)
_cell_angle_gamma 86.227(11)
_cell_formula_units_Z 2
_cell_length_a 7.9371(11)
_cell_length_b 9.2656(15)
_cell_length_c 14.922(2)
_cell_measurement_reflns_used 3845
_cell_measurement_temperature 200(2)
_cell_measurement_theta_max 27.48
_cell_measurement_theta_min 1.00
_cell_volume 1072.7(3)
_computing_cell_refinement 'HKL Scalepack (Otwinowski & Minor 1997)'
_computing_data_collection 'Collect (Nonius BV, 1997-2000)'
_computing_data_reduction 'HKL Denzo and Scalepack (Otwinowski & Minor 1997)'
_computing_molecular_graphics 'ZORTEP (Zsolnai, 1996)'
_computing_publication_material 'SHELXL-97 (Sheldrick, 1997)'
_computing_structure_refinement 'SHELXL-97 (Sheldrick, 1997)'
_computing_structure_solution 'SHELXS-97 (Sheldrick, 1990)'
_diffrn_ambient_temperature 200(2)
_diffrn_detector_area_resol_mean 9
_diffrn_measured_fraction_theta_full 0.987
_diffrn_measured_fraction_theta_max 0.987
_diffrn_measurement_device_type 'Nonius KappaCCD'
_diffrn_measurement_method 'omega scan'
_diffrn_radiation_monochromator graphite
_diffrn_radiation_source 'fine-focus sealed tube'
_diffrn_radiation_type MoK\a
_diffrn_radiation_wavelength 0.71073
_diffrn_reflns_av_R_equivalents 0.0504
_diffrn_reflns_av_sigmaI/netI 0.0732
_diffrn_reflns_limit_h_max 9
_diffrn_reflns_limit_h_min -9
_diffrn_reflns_limit_k_max 11
_diffrn_reflns_limit_k_min -11
_diffrn_reflns_limit_l_max 17
_diffrn_reflns_limit_l_min -17
_diffrn_reflns_number 7141
_diffrn_reflns_theta_full 24.99
_diffrn_reflns_theta_max 24.99
_diffrn_reflns_theta_min 2.55
_diffrn_standards_decay_% 0
_diffrn_standards_interval_count 0
_diffrn_standards_interval_time 0
_diffrn_standards_number 0
_exptl_absorpt_coefficient_mu 0.918
_exptl_absorpt_correction_T_max 0.900
_exptl_absorpt_correction_T_min 0.780
_exptl_absorpt_correction_type multi-scan
_exptl_absorpt_process_details 'c.f. r.h. blessing, acta cryst. (1995), a51, 33-38'
_exptl_crystal_colour dark-blue
_exptl_crystal_density_diffrn 1.453
_exptl_crystal_density_method 'not measured'
_exptl_crystal_description prism
_exptl_crystal_F_000 488
_exptl_crystal_size_max 0.35
_exptl_crystal_size_mid 0.20
_exptl_crystal_size_min 0.13
_refine_diff_density_max 0.615
_refine_diff_density_min -0.890
_refine_diff_density_rms 0.095
_refine_ls_extinction_method none
_refine_ls_goodness_of_fit_ref 1.001
_refine_ls_hydrogen_treatment constr
_refine_ls_matrix_type full
_refine_ls_number_parameters 285
_refine_ls_number_reflns 3721
_refine_ls_number_restraints 0
_refine_ls_restrained_S_all 1.001
_refine_ls_R_factor_all 0.0942
_refine_ls_R_factor_gt 0.0595
_refine_ls_shift/su_max 0.001
_refine_ls_shift/su_mean 0.000
_refine_ls_structure_factor_coef Fsqd
_refine_ls_weighting_details 'calc w=1/[\s^2^(Fo^2^)+(0.0000P)^2^+4.9994P] where P=(Fo^2^+2Fc^2^)/3'
_refine_ls_weighting_scheme calc
_refine_ls_wR_factor_gt 0.1005
_refine_ls_wR_factor_ref 0.1245
_reflns_number_gt 2788
_reflns_number_total 3721
_reflns_threshold_expression >2sigma(I)
_cod_data_source_file cm061524msi20060701_114251.cif
_cod_data_source_block cpx3_FeLD2(NCS)2_at200K
_cod_database_code 4001584

loop_
_symmetry_equiv_pos_as_xyz
'x, y, z'
'-x, -y, -z'

loop_
_atom_site_label
_atom_site_type_symbol
_atom_site_fract_x
_atom_site_fract_y
_atom_site_fract_z
_atom_site_U_iso_or_equiv
_atom_site_adp_type
_atom_site_occupancy
_atom_site_symmetry_multiplicity
_atom_site_calc_flag
_atom_site_refinement_flags
_atom_site_disorder_assembly
_atom_site_disorder_group
Fe1 Fe 0.33195(9) 0.86897(8) 0.76389(5) 0.0287(2) Uani 1 1 d . A .
S1 S 0.58399(18) 1.19282(16) 0.92542(10) 0.0428(4) Uani 1 1 d . . .
S2 S 0.10806(17) 0.63534(14) 0.54262(10) 0.0361(3) Uani 1 1 d . . .
N1 N 0.1006(5) 0.8820(4) 0.8528(3) 0.0282(9) Uani 1 1 d . A .
N7 N -0.1418(5) 0.9047(5) 0.9537(3) 0.0354(11) Uani 1 1 d . . .
H2 H -0.2413 0.9396 0.9797 0.043 Uiso 1 1 calc R . .
N2 N 0.3705(5) 0.7042(4) 0.8474(3) 0.0358(11) Uani 1 1 d . . .
N3 N 0.5621(5) 0.8520(4) 0.6897(3) 0.0347(10) Uani 1 1 d . . .
N4 N 0.3137(5) 1.0390(4) 0.6810(3) 0.0262(9) Uani 1 1 d . . .
N5 N 0.4237(5) 0.9946(5) 0.8406(3) 0.0334(10) Uani 1 1 d . . .
N6 N 0.2326(5) 0.7579(5) 0.6827(3) 0.0359(11) Uani 1 1 d . . .
C1 C -0.0453(6) 0.9579(6) 0.8755(3) 0.0336(12) Uani 1 1 d . . .
H1 H -0.0784 1.0386 0.8418 0.040 Uiso 1 1 calc R . .
C2 C -0.0542(6) 0.7860(5) 0.9845(4) 0.0318(12) Uani 1 1 d . A .
C3 C -0.1165(7) 0.7020(6) 1.0713(4) 0.0470(15) Uani 1 1 d . . .
H3A H -0.1281 0.7638 1.1219 0.070 Uiso 1 1 calc R . .
H3B H -0.0355 0.6226 1.0783 0.070 Uiso 1 1 calc R . .
H3C H -0.2262 0.6655 1.0696 0.070 Uiso 1 1 calc R . .
C4 C 0.0955(6) 0.7730(5) 0.9208(3) 0.0287(11) Uani 1 1 d . . .
C5 C 0.2477(6) 0.6788(5) 0.9140(3) 0.0317(12) Uani 1 1 d . A .
H5 H 0.2563 0.6025 0.9565 0.038 Uiso 1 1 calc R . .
C7 C 0.6514(6) 0.6054(5) 0.7579(3) 0.0329(12) Uani 1 1 d . . .
C6 C 0.5423(7) 0.6312(7) 0.8529(4) 0.0316(16) Uani 0.836(6) 1 d P A 1
H6A H 0.5257 0.5391 0.8868 0.038 Uiso 0.836(6) 1 calc PR A 1
H6B H 0.6033 0.6907 0.8859 0.038 Uiso 0.836(6) 1 calc PR A 1
C8 C 0.5681(9) 0.5119(7) 0.7024(4) 0.0411(18) Uani 0.836(6) 1 d P A 1
H8A H 0.5364 0.4240 0.7370 0.062 Uiso 0.836(6) 1 calc PR A 1
H8B H 0.6474 0.4891 0.6470 0.062 Uiso 0.836(6) 1 calc PR A 1
H8C H 0.4671 0.5626 0.6875 0.062 Uiso 0.836(6) 1 calc PR A 1
C9 C 0.8217(7) 0.5266(7) 0.7774(5) 0.0371(17) Uani 0.836(6) 1 d P A 1
H9A H 0.8724 0.5849 0.8151 0.056 Uiso 0.836(6) 1 calc PR A 1
H9B H 0.9006 0.5120 0.7207 0.056 Uiso 0.836(6) 1 calc PR A 1
H9C H 0.7966 0.4347 0.8085 0.056 Uiso 0.836(6) 1 calc PR A 1
C10 C 0.7073(7) 0.7493(7) 0.7085(5) 0.0358(17) Uani 0.836(6) 1 d P A 1
H10A H 0.7731 0.7972 0.7453 0.043 Uiso 0.836(6) 1 calc PR A 1
H10B H 0.7831 0.7285 0.6508 0.043 Uiso 0.836(6) 1 calc PR A 1
C6* C 0.459(4) 0.558(3) 0.797(2) 0.031(8) Uiso 0.164(6) 1 d P A 2
H6*1 H 0.4587 0.4756 0.8409 0.037 Uiso 0.164(6) 1 calc PR A 2
H6*2 H 0.4024 0.5339 0.7488 0.037 Uiso 0.164(6) 1 calc PR A 2
C9* C 0.722(5) 0.693(4) 0.819(3) 0.051(10) Uiso 0.164(6) 1 d P A 2
H8*1 H 0.8365 0.7176 0.7902 0.076 Uiso 0.164(6) 1 calc PR A 2
H8*2 H 0.7252 0.6396 0.8754 0.076 Uiso 0.164(6) 1 calc PR A 2
H8*3 H 0.6507 0.7806 0.8305 0.076 Uiso 0.164(6) 1 calc PR A 2
C8* C 0.760(4) 0.471(3) 0.728(2) 0.035(8) Uiso 0.164(6) 1 d P A 2
H9*1 H 0.8776 0.4959 0.7078 0.053 Uiso 0.164(6) 1 calc PR A 2
H9*2 H 0.7194 0.4307 0.6795 0.053 Uiso 0.164(6) 1 calc PR A 2
H9*3 H 0.7532 0.4022 0.7792 0.053 Uiso 0.164(6) 1 calc PR A 2
C10* C 0.637(4) 0.696(3) 0.662(2) 0.030(8) Uiso 0.164(6) 1 d P A 2
H10C H 0.7491 0.7005 0.6220 0.037 Uiso 0.164(6) 1 calc PR A 2
H10D H 0.5606 0.6503 0.6298 0.037 Uiso 0.164(6) 1 calc PR A 2
C11 C 0.6059(6) 0.9594(5) 0.6327(3) 0.0290(11) Uani 1 1 d . A .
C12 C 0.7832(6) 0.9825(6) 0.5784(4) 0.0439(14) Uani 1 1 d . . .
H12A H 0.8234 1.0704 0.5958 0.066 Uiso 1 1 calc R A .
H12B H 0.7798 0.9896 0.5144 0.066 Uiso 1 1 calc R . .
H12C H 0.8598 0.9024 0.5905 0.066 Uiso 1 1 calc R . .
C13 C 0.4657(6) 1.0686(5) 0.6260(3) 0.0287(11) Uani 1 1 d . A .
C14 C 0.4831(7) 1.1925(6) 0.5687(4) 0.0418(14) Uani 1 1 d . . .
H14 H 0.5887 1.2113 0.5316 0.050 Uiso 1 1 calc R A .
C15 C 0.3422(7) 1.2870(6) 0.5676(4) 0.0461(15) Uani 1 1 d . A .
H15 H 0.3523 1.3720 0.5311 0.055 Uiso 1 1 calc R . .
C16 C 0.1862(7) 1.2543(6) 0.6211(4) 0.0430(14) Uani 1 1 d . . .
H16 H 0.0886 1.3153 0.6202 0.052 Uiso 1 1 calc R A .
C17 C 0.1777(6) 1.1291(6) 0.6761(4) 0.0356(13) Uani 1 1 d . A .
H17 H 0.0718 1.1065 0.7114 0.043 Uiso 1 1 calc R . .
C18 C 0.4929(6) 1.0780(6) 0.8742(3) 0.0295(12) Uani 1 1 d . A .
C19 C 0.1789(6) 0.7070(5) 0.6254(4) 0.0281(11) Uani 1 1 d . A .

loop_
_atom_site_aniso_label
_atom_site_aniso_U_11
_atom_site_aniso_U_22
_atom_site_aniso_U_33
_atom_site_aniso_U_23
_atom_site_aniso_U_13
_atom_site_aniso_U_12
Fe1 0.0272(4) 0.0254(4) 0.0294(4) 0.0006(3) 0.0020(3) 0.0041(3)
S1 0.0389(8) 0.0426(8) 0.0486(9) -0.0059(7) -0.0127(7) 0.0013(7)
S2 0.0350(7) 0.0329(7) 0.0392(8) 0.0008(6) -0.0056(6) 0.0011(6)
N1 0.027(2) 0.029(2) 0.028(2) -0.0041(18) -0.0038(17) 0.0032(18)
N7 0.022(2) 0.042(3) 0.038(3) -0.001(2) 0.0043(19) 0.0041(19)
N2 0.032(2) 0.031(2) 0.037(3) 0.003(2) 0.009(2) 0.0058(19)
N3 0.036(2) 0.026(2) 0.037(3) 0.003(2) 0.003(2) 0.0065(19)
N4 0.024(2) 0.031(2) 0.023(2) -0.0027(18) -0.0040(17) 0.0029(18)
N5 0.032(2) 0.033(3) 0.031(3) 0.006(2) -0.002(2) 0.007(2)
N6 0.038(3) 0.030(2) 0.034(3) -0.002(2) 0.004(2) 0.002(2)
C1 0.037(3) 0.032(3) 0.030(3) 0.000(2) -0.001(2) -0.002(2)
C2 0.019(2) 0.037(3) 0.039(3) -0.004(2) -0.003(2) 0.000(2)
C3 0.044(3) 0.046(4) 0.044(4) 0.008(3) 0.004(3) 0.001(3)
C4 0.028(3) 0.028(3) 0.030(3) -0.005(2) -0.004(2) -0.001(2)
C5 0.040(3) 0.024(3) 0.030(3) 0.003(2) -0.004(2) -0.004(2)
C7 0.032(3) 0.029(3) 0.032(3) 0.002(2) 0.002(2) 0.010(2)
C6 0.025(3) 0.032(3) 0.037(4) 0.002(3) -0.009(3) 0.005(3)
C8 0.051(4) 0.033(4) 0.040(4) -0.010(3) -0.010(3) 0.001(3)
C9 0.023(3) 0.034(4) 0.052(5) 0.003(3) -0.006(3) 0.005(3)
C10 0.026(3) 0.032(4) 0.044(4) 0.008(3) 0.001(3) 0.008(3)
C11 0.029(3) 0.026(3) 0.028(3) -0.004(2) 0.004(2) -0.001(2)
C12 0.034(3) 0.038(3) 0.053(4) 0.007(3) 0.004(3) 0.001(2)
C13 0.031(3) 0.029(3) 0.026(3) -0.004(2) -0.004(2) 0.003(2)
C14 0.039(3) 0.036(3) 0.046(4) 0.008(3) -0.002(3) 0.003(3)
C15 0.048(3) 0.039(3) 0.047(4) 0.014(3) -0.006(3) 0.008(3)
C16 0.039(3) 0.046(3) 0.040(3) -0.001(3) -0.005(3) 0.016(3)
C17 0.029(3) 0.043(3) 0.032(3) 0.003(3) -0.002(2) 0.007(2)
C18 0.021(2) 0.036(3) 0.027(3) 0.007(2) 0.003(2) 0.005(2)
C19 0.023(3) 0.022(3) 0.034(3) 0.000(2) 0.004(2) 0.002(2)

loop_
_atom_type_symbol
_atom_type_description
_atom_type_scat_dispersion_real
_atom_type_scat_dispersion_imag
_atom_type_scat_source
C C 0.0033 0.0016 'International Tables Vol C Tables 4.2.6.8 and 6.1.1.4'
H H 0.0000 0.0000 'International Tables Vol C Tables 4.2.6.8 and 6.1.1.4'
N N 0.0061 0.0033 'International Tables Vol C Tables 4.2.6.8 and 6.1.1.4'
S S 0.1246 0.1234 'International Tables Vol C Tables 4.2.6.8 and 6.1.1.4'
Fe Fe 0.3463 0.8444 'International Tables Vol C Tables 4.2.6.8 and 6.1.1.4'

loop_
_geom_angle_atom_site_label_1
_geom_angle_atom_site_label_2
_geom_angle_atom_site_label_3
_geom_angle
N6 Fe1 N3 93.64(18)
N6 Fe1 N5 175.26(18)
N3 Fe1 N5 87.26(18)
N6 Fe1 N4 88.37(17)
N3 Fe1 N4 81.75(16)
N5 Fe1 N4 87.15(16)
N6 Fe1 N2 95.33(18)
N3 Fe1 N2 94.55(17)
N5 Fe1 N2 89.22(18)
N4 Fe1 N2 174.93(17)
N6 Fe1 N1 90.30(17)
N3 Fe1 N1 174.41(18)
N5 Fe1 N1 89.14(16)
N4 Fe1 N1 102.35(16)
N2 Fe1 N1 81.13(16)
C1 N1 C4 104.6(4)
C1 N1 Fe1 145.1(4)
C4 N1 Fe1 110.1(3)
C1 N7 C2 108.4(4)
C1 N7 H2 125.8
C2 N7 H2 125.8
C5 N2 C6 116.7(4)
C5 N2 C6* 113.2(11)
C6 N2 C6* 52.2(11)
C5 N2 Fe1 116.4(3)
C6 N2 Fe1 125.0(3)
C6* N2 Fe1 115.0(11)
C11 N3 C10 115.7(4)
C11 N3 C10* 117.9(12)
C10 N3 C10* 43.0(12)
C11 N3 Fe1 116.0(3)
C10 N3 Fe1 126.1(3)
C10* N3 Fe1 117.5(12)
C17 N4 C13 118.1(4)
C17 N4 Fe1 128.9(3)
C13 N4 Fe1 112.9(3)
C18 N5 Fe1 169.7(4)
C19 N6 Fe1 170.6(4)
N1 C1 N7 111.9(5)
N1 C1 H1 124.1
N7 C1 H1 124.1
N7 C2 C4 104.3(4)
N7 C2 C3 124.0(4)
C4 C2 C3 131.6(5)
C2 C3 H3A 109.5
C2 C3 H3B 109.5
H3A C3 H3B 109.5
C2 C3 H3C 109.5
H3A C3 H3C 109.5
H3B C3 H3C 109.5
C2 C4 N1 110.9(4)
C2 C4 C5 133.7(5)
N1 C4 C5 115.3(4)
N2 C5 C4 117.0(5)
N2 C5 H5 121.5
C4 C5 H5 121.5
C9* C7 C8 175.2(15)
C9* C7 C8* 114(2)
C8 C7 C8* 67.2(14)
C9* C7 C6 62.4(15)
C8 C7 C6 112.9(5)
C8* C7 C6 126.7(13)
C9* C7 C10 69.9(15)
C8 C7 C10 113.7(5)
C8* C7 C10 117.2(13)
C6 C7 C10 110.8(5)
C9* C7 C9 71.6(15)
C8 C7 C9 109.6(5)
C8* C7 C9 42.7(13)
C6 C7 C9 104.4(4)
C10 C7 C9 104.7(4)
C9* C7 C6* 114.6(18)
C8 C7 C6* 60.8(11)
C8* C7 C6* 107.5(17)
C6 C7 C6* 52.4(11)
C10 C7 C6* 128.0(11)
C9 C7 C6* 126.5(12)
C9* C7 C10* 111.0(19)
C8 C7 C10* 72.4(12)
C8* C7 C10* 104.2(17)
C6 C7 C10* 127.3(11)
C10 C7 C10* 41.5(11)
C9 C7 C10* 123.6(11)
C6* C7 C10* 104.2(16)
N2 C6 C7 111.9(4)
N2 C6 H6A 109.2
C7 C6 H6A 109.2
N2 C6 H6B 109.2
C7 C6 H6B 109.2
H6A C6 H6B 107.9
C7 C8 H8A 109.5
C7 C8 H8B 109.5
C7 C8 H8C 109.5
C7 C9 H9A 109.5
C7 C9 H9B 109.5
C7 C9 H9C 109.5
N3 C10 C7 114.9(5)
N3 C10 H10A 108.5
C7 C10 H10A 108.5
N3 C10 H10B 108.5
C7 C10 H10B 108.5
H10A C10 H10B 107.5
C7 C6* N2 101.4(16)
C7 C6* H6*1 111.5
N2 C6* H6*1 111.5
C7 C6* H6*2 111.5
N2 C6* H6*2 111.5
H6*1 C6* H6*2 109.3
C7 C9* H8*1 109.5
C7 C9* H8*2 109.5
H8*1 C9* H8*2 109.5
C7 C9* H8*3 109.5
H8*1 C9* H8*3 109.5
H8*2 C9* H8*3 109.5
C7 C8* H9*1 109.5
C7 C8* H9*2 109.5
H9*1 C8* H9*2 109.5
C7 C8* H9*3 109.5
H9*1 C8* H9*3 109.5
H9*2 C8* H9*3 109.5
N3 C10* C7 105.6(18)
N3 C10* H10C 110.6
C7 C10* H10C 110.6
N3 C10* H10D 110.6
C7 C10* H10D 110.6
H10C C10* H10D 108.7
N3 C11 C13 114.3(4)
N3 C11 C12 126.1(4)
C13 C11 C12 119.6(4)
C11 C12 H12A 109.5
C11 C12 H12B 109.5
H12A C12 H12B 109.5
C11 C12 H12C 109.5
H12A C12 H12C 109.5
H12B C12 H12C 109.5
N4 C13 C14 121.6(4)
N4 C13 C11 114.2(4)
C14 C13 C11 124.2(5)
C15 C14 C13 119.2(5)
C15 C14 H14 120.4
C13 C14 H14 120.4
C14 C15 C16 119.2(5)
C14 C15 H15 120.4
C16 C15 H15 120.4
C15 C16 C17 118.6(5)
C15 C16 H16 120.7
C17 C16 H16 120.7
N4 C17 C16 123.2(5)
N4 C17 H17 118.4
C16 C17 H17 118.4
N5 C18 S1 177.4(5)
N6 C19 S2 178.5(4)

loop_
_geom_bond_atom_site_label_1
_geom_bond_atom_site_label_2
_geom_bond_distance
Fe1 N6 1.943(5)
Fe1 N3 1.944(4)
Fe1 N5 1.946(5)
Fe1 N4 1.962(4)
Fe1 N2 1.962(4)
Fe1 N1 2.045(4)
S1 C18 1.628(6)
S2 C19 1.642(6)
N1 C1 1.309(6)
N1 C4 1.387(6)
N7 C1 1.351(6)
N7 C2 1.369(6)
N7 H2 0.8600
N2 C5 1.272(6)
N2 C6 1.496(7)
N2 C6* 1.64(3)
N3 C11 1.291(6)
N3 C10 1.505(7)
N3 C10* 1.57(3)
N4 C17 1.331(6)
N4 C13 1.355(6)
N5 C18 1.165(6)
N6 C19 1.162(6)
C1 H1 0.9300
C2 C4 1.372(6)
C2 C3 1.486(7)
C3 H3A 0.9600
C3 H3B 0.9600
C3 H3C 0.9600
C4 C5 1.433(7)
C5 H5 0.9300
C7 C9* 1.47(4)
C7 C8 1.499(8)
C7 C8* 1.50(3)
C7 C6 1.532(8)
C7 C10 1.534(7)
C7 C9 1.564(7)
C7 C6* 1.60(3)
C7 C10* 1.64(3)
C6 H6A 0.9700
C6 H6B 0.9700
C8 H8A 0.9600
C8 H8B 0.9600
C8 H8C 0.9600
C9 H9A 0.9600
C9 H9B 0.9600
C9 H9C 0.9600
C10 H10A 0.9700
C10 H10B 0.9700
C6* H6*1 0.9700
C6* H6*2 0.9700
C9* H8*1 0.9600
C9* H8*2 0.9600
C9* H8*3 0.9600
C8* H9*1 0.9600
C8* H9*2 0.9600
C8* H9*3 0.9600
C10* H10C 0.9700
C10* H10D 0.9700
C11 C13 1.469(7)
C11 C12 1.502(6)
C12 H12A 0.9600
C12 H12B 0.9600
C12 H12C 0.9600
C13 C14 1.389(7)
C14 C15 1.377(7)
C14 H14 0.9300
C15 C16 1.378(7)
C15 H15 0.9300
C16 C17 1.380(7)
C16 H16 0.9300
C17 H17 0.9300

loop_
_geom_hbond_atom_site_label_D
_geom_hbond_atom_site_label_H
_geom_hbond_atom_site_label_A
_geom_hbond_distance_DH
_geom_hbond_distance_HA
_geom_hbond_distance_DA
_geom_hbond_angle_DHA
_geom_hbond_site_symmetry_A
N7 H2 S1 0.86 2.81 3.392(4) 126.8 1_455
